data_4086496
loop_
_publ_author_name
'Pindwal, Aradhana'
'Ellern, Arkady'
'Sadow, Aaron D.'

_publ_section_title
;
 Homoleptic Divalent Dialkyl Lanthanide-Catalyzed Cross-Dehydrocoupling of
 Silanes and Amines
;
_journal_issue 11
_journal_name_full Organometallics
_journal_page_first 1674
_journal_paper_doi 10.1021/acs.organomet.6b00138
_journal_volume 35
_journal_year 2016
_chemical_formula_sum 'C44 H116 O4 Si12 Sm2'
_chemical_formula_weight 1347.14
_space_group_crystal_system monoclinic
_space_group_IT_number 15
_space_group_name_Hall '-C 2yc'
_space_group_name_H-M_alt 'C 1 2/c 1'
_symmetry_space_group_name_Hall '-C 2yc'
_symmetry_space_group_name_H-M 'C 1 2/c 1'
_atom_sites_solution_hydrogens mixed
_atom_sites_solution_primary direct
_atom_sites_solution_secondary difmap
_cell_angle_alpha 90
_cell_angle_beta 121.7250(15)
_cell_angle_gamma 90
_cell_formula_units_Z 2
_cell_length_a 23.181(3)
_cell_length_b 9.3319(11)
_cell_length_c 18.901(2)
_cell_measurement_reflns_used 7372
_cell_measurement_temperature 173.(2)
_cell_measurement_theta_max 28.4669
_cell_measurement_theta_min 2.2764
_cell_volume 3477.8(7)
_computing_cell_refinement 'SAINT V7.66A (Bruker AXS, 2013)'
_computing_data_collection 'APEX2 Suite (Bruker AXS, 2013)'
_computing_data_reduction 'SAINT V7.66A (Bruker AXS, 2013)'
_computing_molecular_graphics 'XSHELL (Bruker AXS, 2007)'
_computing_publication_material 'APEX2 Suite (Bruker AXS, 2013)'
_computing_structure_refinement 'SHELXL-2014 (Sheldrick, 2014)'
_computing_structure_solution 'SHELXS-2013 (Sheldrick, 2013)'
_diffrn_ambient_temperature 173.(2)
_diffrn_detector_area_resol_mean 8.3333
_diffrn_measured_fraction_theta_full 0.998
_diffrn_measured_fraction_theta_max 0.998
_diffrn_measurement_device_type 'Bruker APEX-II CCD'
_diffrn_measurement_method ' full spere \w scans'
_diffrn_radiation_monochromator graphite
_diffrn_radiation_type 'MoK\a '
_diffrn_radiation_wavelength 0.71073
_diffrn_reflns_av_R_equivalents 0.0289
_diffrn_reflns_av_unetI/netI 0.0257
_diffrn_reflns_limit_h_max 31
_diffrn_reflns_limit_h_min -31
_diffrn_reflns_limit_k_max 12
_diffrn_reflns_limit_k_min -12
_diffrn_reflns_limit_l_max 25
_diffrn_reflns_limit_l_min -25
_diffrn_reflns_number 18234
_diffrn_reflns_theta_full 28.68
_diffrn_reflns_theta_max 28.68
_diffrn_reflns_theta_min 2.07
_diffrn_source 'X-ray tuve'
_diffrn_source_type 'Sealed tube'
_exptl_absorpt_coefficient_mu 1.911
_exptl_absorpt_correction_T_max 0.86
_exptl_absorpt_correction_T_min 0.77
_exptl_absorpt_correction_type multi-scan
_exptl_absorpt_process_details 'SADABS (Bruker, 2013)'
_exptl_crystal_colour black
_exptl_crystal_density_diffrn 1.286
_exptl_crystal_density_method 'not measured'
_exptl_crystal_description block
_exptl_crystal_F_000 1408
_exptl_crystal_size_max 0.250
_exptl_crystal_size_mid 0.210
_exptl_crystal_size_min 0.080
_refine_diff_density_max 0.562
_refine_diff_density_min -0.297
_refine_ls_extinction_method none
_refine_ls_goodness_of_fit_ref 1.035
_refine_ls_hydrogen_treatment mixed
_refine_ls_matrix_type full
_refine_ls_number_parameters 159
_refine_ls_number_reflns 4489
_refine_ls_number_restraints 0
_refine_ls_restrained_S_all 1.035
_refine_ls_R_factor_all 0.0250
_refine_ls_R_factor_gt 0.0211
_refine_ls_shift/su_max 0.001
_refine_ls_shift/su_mean 0.000
_refine_ls_structure_factor_coef Fsqd
_refine_ls_weighting_details 'w=1/[\s^2^(Fo^2^)+(0.0236P)^2^+1.1959P] where P=(Fo^2^+2Fc^2^)/3'
_refine_ls_weighting_scheme calc
_refine_ls_wR_factor_gt 0.0471
_refine_ls_wR_factor_ref 0.0490
_reflns_number_gt 4106
_reflns_number_total 4489
_reflns_threshold_expression 'I > 2\s(I)'
_cod_data_source_file om6b00138_si_002.cif
_cod_data_source_block I
_cod_depositor_comments 'Adding full bibliography for 4086496--4086498.cif.'
_cod_database_code 4086496

loop_
_space_group_symop_operation_xyz
'x, y, z'
'-x, y, -z+1/2'
'x+1/2, y+1/2, z'
'-x+1/2, y+1/2, -z+1/2'
'-x, -y, -z'
'x, -y, z-1/2'
'-x+1/2, -y+1/2, -z'
'x+1/2, -y+1/2, z-1/2'

loop_
_atom_site_type_symbol
_atom_site_label
_atom_site_fract_x
_atom_site_fract_y
_atom_site_fract_z
_atom_site_U_iso_or_equiv
_atom_site_adp_type
_atom_site_calc_flag
_atom_site_refinement_flags_adp
_atom_site_refinement_flags_occupancy
_atom_site_refinement_flags_posn
_atom_site_occupancy
Sm Sm1 0.5 0.30383(2) 0.75 0.02389(4) Uani d T P S 1
Si Si1 0.57298(3) 0.47684(5) 0.66500(3) 0.02788(11) Uani d . . . 1
H H1S 0.5041(10) 0.422(2) 0.6259(12) 0.036(5) Uiso d . . . 1
Si Si2 0.63976(3) 0.55866(6) 0.84963(3) 0.03205(12) Uani d . . . 1
H H2S 0.5822(12) 0.642(3) 0.8249(15) 0.060(7) Uiso d . . . 1
Si Si3 0.67402(3) 0.26456(6) 0.80813(3) 0.03154(12) Uani d . . . 1
H H3S 0.6802(12) 0.201(2) 0.8827(15) 0.047(7) Uiso d . . . 1
C C1 0.61697(8) 0.41837(18) 0.77227(10) 0.0247(3) Uani d . . . 1
C C2 0.60348(13) 0.4116(3) 0.59658(14) 0.0526(6) Uani d . . . 1
H H2A 0.6512 0.4381 0.6211 0.079 Uiso calc U . R 1
H H2B 0.5762 0.4554 0.5414 0.079 Uiso calc U . R 1
H H2C 0.599 0.3071 0.5914 0.079 Uiso calc U . R 1
C C3 0.55898(13) 0.6740(2) 0.64577(15) 0.0471(5) Uani d . . . 1
H H3A 0.544 0.7145 0.6813 0.071 Uiso calc U . R 1
H H3B 0.5242 0.6909 0.5873 0.071 Uiso calc U . R 1
H H3C 0.6014 0.72 0.6586 0.071 Uiso calc U . R 1
C C4 0.70324(13) 0.6948(2) 0.85934(16) 0.0521(6) Uani d . . . 1
H H4A 0.7455 0.6463 0.8736 0.078 Uiso calc U . R 1
H H4B 0.7122 0.7637 0.9031 0.078 Uiso calc U . R 1
H H4C 0.6851 0.7454 0.8063 0.078 Uiso calc U . R 1
C C5 0.67331(12) 0.4880(3) 0.95729(13) 0.0491(6) Uani d . . . 1
H H5A 0.6399 0.4232 0.9569 0.074 Uiso calc U . R 1
H H5B 0.682 0.5681 0.9952 0.074 Uiso calc U . R 1
H H5C 0.7156 0.4357 0.9761 0.074 Uiso calc U . R 1
C C6 0.76484(12) 0.3021(3) 0.8456(2) 0.0677(8) Uani d . . . 1
H H6A 0.7682 0.3419 0.7999 0.102 Uiso calc U . R 1
H H6B 0.7909 0.2129 0.8651 0.102 Uiso calc U . R 1
H H6C 0.783 0.3712 0.8914 0.102 Uiso calc U . R 1
C C7 0.64693(13) 0.1130(2) 0.73134(15) 0.0531(6) Uani d . . . 1
H H7A 0.5982 0.0964 0.7055 0.08 Uiso calc U . R 1
H H7B 0.6719 0.026 0.7602 0.08 Uiso calc U . R 1
H H7C 0.6567 0.1379 0.6883 0.08 Uiso calc U . R 1
C C8 0.43131(12) -0.0290(2) 0.64120(13) 0.0423(5) Uani d . . . 1
H H8A 0.4036 -0.0211 0.6669 0.051 Uiso calc U . R 1
H H8B 0.4684 -0.0985 0.6735 0.051 Uiso calc U . R 1
C C9 0.38804(12) -0.0760(3) 0.55171(13) 0.0465(5) Uani d . . . 1
H H9A 0.3412 -0.0385 0.5256 0.056 Uiso calc U . R 1
H H9B 0.3866 -0.1817 0.5468 0.056 Uiso calc U . R 1
C C10 0.42518(12) -0.0093(2) 0.51370(13) 0.0422(5) Uani d . . . 1
H H10A 0.4649 -0.0677 0.5254 0.051 Uiso calc U . R 1
H H10B 0.3948 0.0023 0.4528 0.051 Uiso calc U . R 1
C C11 0.44665(13) 0.1333(3) 0.55651(13) 0.0466(5) Uani d . . . 1
H H11A 0.4885 0.1671 0.5598 0.056 Uiso calc U . R 1
H H11B 0.4105 0.2056 0.5261 0.056 Uiso calc U . R 1
O O1 0.45874(7) 0.10994(15) 0.63929(8) 0.0386(3) Uani d . . . 1

loop_
_atom_site_aniso_label
_atom_site_aniso_U_11
_atom_site_aniso_U_22
_atom_site_aniso_U_33
_atom_site_aniso_U_12
_atom_site_aniso_U_13
_atom_site_aniso_U_23
Sm1 0.02498(7) 0.02463(7) 0.02521(7) 0 0.01537(5) 0
Si1 0.0300(3) 0.0282(3) 0.0260(2) -0.0030(2) 0.0152(2) 0.0012(2)
Si2 0.0297(3) 0.0350(3) 0.0310(3) -0.0021(2) 0.0156(2) -0.0098(2)
Si3 0.0281(3) 0.0296(3) 0.0346(3) 0.0033(2) 0.0148(2) 0.0005(2)
C1 0.0245(8) 0.0255(8) 0.0239(8) -0.0014(7) 0.0125(7) -0.0028(7)
C2 0.0707(16) 0.0605(16) 0.0411(12) 0.0053(13) 0.0393(13) 0.0043(11)
C3 0.0505(13) 0.0340(12) 0.0497(13) 0.0064(9) 0.0216(11) 0.0137(10)
C4 0.0543(14) 0.0426(13) 0.0480(13) -0.0160(11) 0.0191(12) -0.0096(10)
C5 0.0515(13) 0.0665(16) 0.0319(11) -0.0129(12) 0.0237(10) -0.0132(10)
C6 0.0328(12) 0.0608(17) 0.101(2) 0.0072(11) 0.0291(15) -0.0029(15)
C7 0.0713(16) 0.0301(11) 0.0572(15) 0.0070(11) 0.0332(14) -0.0050(10)
C8 0.0560(13) 0.0358(11) 0.0417(12) -0.0031(10) 0.0302(11) -0.0039(9)
C9 0.0500(13) 0.0430(12) 0.0414(12) -0.0133(10) 0.0205(11) -0.0077(10)
C10 0.0522(13) 0.0406(12) 0.0310(10) -0.0021(10) 0.0200(10) -0.0058(9)
C11 0.0625(15) 0.0436(12) 0.0381(12) -0.0096(11) 0.0296(11) -0.0063(10)
O1 0.0478(8) 0.0365(8) 0.0364(7) -0.0090(6) 0.0255(7) -0.0120(6)

loop_
_atom_type_symbol
_atom_type_description
_atom_type_scat_dispersion_real
_atom_type_scat_dispersion_imag
_atom_type_scat_source
C C 0.0033 0.0016 'International Tables Vol C Tables 4.2.6.8 and 6.1.1.4'
H H 0.0000 0.0000 'International Tables Vol C Tables 4.2.6.8 and 6.1.1.4'
O O 0.0106 0.0060 'International Tables Vol C Tables 4.2.6.8 and 6.1.1.4'
Si Si 0.0817 0.0704 'International Tables Vol C Tables 4.2.6.8 and 6.1.1.4'
Sm Sm -0.1638 3.4418 'International Tables Vol C Tables 4.2.6.8 and 6.1.1.4'

loop_
_geom_angle_atom_site_label_1
_geom_angle_atom_site_label_2
_geom_angle_atom_site_label_3
_geom_angle_site_symmetry_1
_geom_angle_site_symmetry_3
_geom_angle
O1 Sm1 O1 2_656 . 89.24(7)
O1 Sm1 C1 2_656 . 103.78(5)
O1 Sm1 C1 . . 108.57(5)
O1 Sm1 C1 2_656 2_656 108.57(5)
O1 Sm1 C1 . 2_656 103.78(5)
C1 Sm1 C1 . 2_656 133.96(7)
O1 Sm1 Si1 2_656 2_656 90.84(3)
O1 Sm1 Si1 . 2_656 132.93(3)
C1 Sm1 Si1 . 2_656 117.02(4)
C1 Sm1 Si1 2_656 2_656 33.21(4)
C1 Si1 C3 . . 116.89(10)
C1 Si1 C2 . . 118.74(10)
C3 Si1 C2 . . 106.00(12)
C1 Si1 H1S . . 106.6(8)
C3 Si1 H1S . . 102.3(8)
C2 Si1 H1S . . 104.3(8)
C1 Si2 C5 . . 113.46(10)
C1 Si2 C4 . . 116.47(10)
C5 Si2 C4 . . 105.97(11)
C1 Si2 H2S . . 108.0(10)
C5 Si2 H2S . . 109.7(10)
C4 Si2 H2S . . 102.6(11)
C1 Si3 C6 . . 116.47(10)
C1 Si3 C7 . . 114.96(10)
C6 Si3 C7 . . 106.61(13)
C1 Si3 H3S . . 111.1(9)
C6 Si3 H3S . . 101.0(9)
C7 Si3 H3S . . 105.2(8)
Si1 C1 Si2 . . 115.94(10)
Si1 C1 Si3 . . 121.68(9)
Si2 C1 Si3 . . 114.82(9)
Si1 C1 Sm1 . . 90.94(7)
Si2 C1 Sm1 . . 104.48(7)
Si3 C1 Sm1 . . 102.49(7)
Si1 C2 H2A . . 109.5
Si1 C2 H2B . . 109.5
H2A C2 H2B . . 109.5
Si1 C2 H2C . . 109.5
H2A C2 H2C . . 109.5
H2B C2 H2C . . 109.5
Si1 C3 H3A . . 109.5
Si1 C3 H3B . . 109.5
H3A C3 H3B . . 109.5
Si1 C3 H3C . . 109.5
H3A C3 H3C . . 109.5
H3B C3 H3C . . 109.5
Si2 C4 H4A . . 109.5
Si2 C4 H4B . . 109.5
H4A C4 H4B . . 109.5
Si2 C4 H4C . . 109.5
H4A C4 H4C . . 109.5
H4B C4 H4C . . 109.5
Si2 C5 H5A . . 109.5
Si2 C5 H5B . . 109.5
H5A C5 H5B . . 109.5
Si2 C5 H5C . . 109.5
H5A C5 H5C . . 109.5
H5B C5 H5C . . 109.5
Si3 C6 H6A . . 109.5
Si3 C6 H6B . . 109.5
H6A C6 H6B . . 109.5
Si3 C6 H6C . . 109.5
H6A C6 H6C . . 109.5
H6B C6 H6C . . 109.5
Si3 C7 H7A . . 109.5
Si3 C7 H7B . . 109.5
H7A C7 H7B . . 109.5
Si3 C7 H7C . . 109.5
H7A C7 H7C . . 109.5
H7B C7 H7C . . 109.5
O1 C8 C9 . . 105.84(17)
O1 C8 H8A . . 110.6
C9 C8 H8A . . 110.6
O1 C8 H8B . . 110.6
C9 C8 H8B . . 110.6
H8A C8 H8B . . 108.7
C8 C9 C10 . . 101.77(17)
C8 C9 H9A . . 111.4
C10 C9 H9A . . 111.4
C8 C9 H9B . . 111.4
C10 C9 H9B . . 111.4
H9A C9 H9B . . 109.3
C11 C10 C9 . . 102.65(17)
C11 C10 H10A . . 111.2
C9 C10 H10A . . 111.2
C11 C10 H10B . . 111.2
C9 C10 H10B . . 111.2
H10A C10 H10B . . 109.2
O1 C11 C10 . . 105.59(17)
O1 C11 H11A . . 110.6
C10 C11 H11A . . 110.6
O1 C11 H11B . . 110.6
C10 C11 H11B . . 110.6
H11A C11 H11B . . 108.8
C8 O1 C11 . . 108.76(15)
C8 O1 Sm1 . . 126.50(11)
C11 O1 Sm1 . . 123.73(12)

loop_
_geom_bond_atom_site_label_1
_geom_bond_atom_site_label_2
_geom_bond_site_symmetry_2
_geom_bond_distance
Sm1 O1 2_656 2.5421(13)
Sm1 O1 . 2.5421(13)
Sm1 C1 . 2.7334(17)
Sm1 C1 2_656 2.7335(17)
Sm1 Si1 2_656 3.3029(5)
Si1 C1 . 1.8095(18)
Si1 C3 . 1.871(2)
Si1 C2 . 1.872(2)
Si1 H1S . 1.453(19)
Si2 C1 . 1.8218(18)
Si2 C5 . 1.875(2)
Si2 C4 . 1.879(2)
Si2 H2S . 1.40(2)
Si3 C1 . 1.8236(18)
Si3 C6 . 1.868(3)
Si3 C7 . 1.882(2)
Si3 H3S . 1.46(2)
C2 H2A . 0.98
C2 H2B . 0.98
C2 H2C . 0.98
C3 H3A . 0.98
C3 H3B . 0.98
C3 H3C . 0.98
C4 H4A . 0.98
C4 H4B . 0.98
C4 H4C . 0.98
C5 H5A . 0.98
C5 H5B . 0.98
C5 H5C . 0.98
C6 H6A . 0.98
C6 H6B . 0.98
C6 H6C . 0.98
C7 H7A . 0.98
C7 H7B . 0.98
C7 H7C . 0.98
C8 O1 . 1.453(2)
C8 C9 . 1.508(3)
C8 H8A . 0.99
C8 H8B . 0.99
C9 C10 . 1.515(3)
C9 H9A . 0.99
C9 H9B . 0.99
C10 C11 . 1.500(3)
C10 H10A . 0.99
C10 H10B . 0.99
C11 O1 . 1.454(2)
C11 H11A . 0.99
C11 H11B . 0.99
